data_7215009
loop_
_publ_author_name
'Wu, Ya-Pan'
'Li, Dong-Sheng'
'Zhao, Jun'
'Fang, Zi-Fan'
'Dong, Wen-Wen'
'Yang, Guo-Ping'
'Wang, Yao-Yu'

_publ_section_title
;
 Isomeric phenylenediacetates as modular tectons for a series of ZnII/CdII
 coordination polymers incorporating flexible bis(imidazole) co-ligands
;
_journal_issue 14
_journal_name_full CrystEngComm
_journal_page_first 4745
_journal_paper_doi 10.1039/c2ce25076d
_journal_volume 14
_journal_year 2012
_chemical_formula_sum 'C21 H26 Cd N4 O5'
_chemical_formula_weight 526.86
_chemical_name_systematic
;
?
;
_space_group_IT_number 14
_symmetry_cell_setting monoclinic
_symmetry_space_group_name_Hall '-P 2yn'
_symmetry_space_group_name_H-M 'P 1 21/n 1'
_atom_sites_solution_hydrogens geom
_atom_sites_solution_primary direct
_atom_sites_solution_secondary difmap
_audit_creation_method SHELXL-97
_cell_angle_alpha 90.00
_cell_angle_beta 100.353(16)
_cell_angle_gamma 90.00
_cell_formula_units_Z 4
_cell_length_a 11.524(9)
_cell_length_b 12.671(10)
_cell_length_c 15.484(12)
_cell_measurement_temperature 293(2)
_cell_volume 2224(3)
_computing_structure_refinement 'SHELXL-97 (Sheldrick, 1997)'
_computing_structure_solution 'SHELXS-97 (Sheldrick, 1990)'
_diffrn_ambient_temperature 293(2)
_diffrn_measured_fraction_theta_full 0.999
_diffrn_measured_fraction_theta_max 0.999
_diffrn_radiation_monochromator graphite
_diffrn_radiation_source 'fine-focus sealed tube'
_diffrn_radiation_type MoK\a
_diffrn_radiation_wavelength 0.71073
_diffrn_reflns_av_R_equivalents 0.0833
_diffrn_reflns_av_sigmaI/netI 0.0966
_diffrn_reflns_limit_h_max 13
_diffrn_reflns_limit_h_min -12
_diffrn_reflns_limit_k_max 15
_diffrn_reflns_limit_k_min -15
_diffrn_reflns_limit_l_max 15
_diffrn_reflns_limit_l_min -18
_diffrn_reflns_number 11000
_diffrn_reflns_theta_full 25.05
_diffrn_reflns_theta_max 25.05
_diffrn_reflns_theta_min 2.04
_exptl_absorpt_coefficient_mu 1.021
_exptl_absorpt_correction_T_max 0.832
_exptl_absorpt_correction_T_min 0.764
_exptl_absorpt_correction_type multi-scan
_exptl_absorpt_process_details SADABS
_exptl_crystal_colour yellow
_exptl_crystal_density_diffrn 1.573
_exptl_crystal_density_method 'not measured'
_exptl_crystal_description prism
_exptl_crystal_F_000 1072
_exptl_crystal_size_max 0.28
_exptl_crystal_size_mid 0.22
_exptl_crystal_size_min 0.18
_refine_diff_density_max 1.567
_refine_diff_density_min -1.012
_refine_diff_density_rms 0.127
_refine_ls_extinction_method none
_refine_ls_goodness_of_fit_ref 0.976
_refine_ls_hydrogen_treatment constr
_refine_ls_matrix_type full
_refine_ls_number_parameters 280
_refine_ls_number_reflns 3934
_refine_ls_number_restraints 1
_refine_ls_restrained_S_all 0.976
_refine_ls_R_factor_all 0.1047
_refine_ls_R_factor_gt 0.0652
_refine_ls_shift/su_max 0.000
_refine_ls_shift/su_mean 0.000
_refine_ls_structure_factor_coef Fsqd
_refine_ls_weighting_details 'calc w=1/[\s^2^(Fo^2^)+(0.0955P)^2^+0.0000P] where P=(Fo^2^+2Fc^2^)/3'
_refine_ls_weighting_scheme calc
_refine_ls_wR_factor_gt 0.1547
_refine_ls_wR_factor_ref 0.1778
_reflns_number_gt 2480
_reflns_number_total 3934
_reflns_threshold_expression >2sigma(I)
_cod_data_source_file c2ce25076d.txt
_cod_data_source_block 2
_cod_depositor_comments
;
The following automatic conversions were performed:

'_symmetry_cell_setting' value 'Monoclinic' changed to 'monoclinic'
according to
/usr/data/users/saulius/automatic-downloads/retrospective/RSC/lib/dictionaries/cif_core.dic
dictionary named 'cif_core.dic' version 2.4.2 from
2011-04-26.

'_exptl_absorpt_correction_type' value 'Multi-scan'
changed to 'multi-scan' according to
/usr/data/users/saulius/automatic-downloads/retrospective/RSC/lib/dictionaries/cif_core.dic
dictionary named 'cif_core.dic' version 2.4.2 from 2011-04-26.

Automatic conversion script
Id: cif_fix_values 2281 2013-09-26 08:29:07Z andrius 
;
_cod_original_sg_symbol_H-M P21/n
_cod_database_code 7215009

loop_
_symmetry_equiv_pos_as_xyz
'x, y, z'
'-x+1/2, y+1/2, -z+1/2'
'-x, -y, -z'
'x-1/2, -y-1/2, z-1/2'

loop_
_atom_site_label
_atom_site_type_symbol
_atom_site_fract_x
_atom_site_fract_y
_atom_site_fract_z
_atom_site_U_iso_or_equiv
_atom_site_adp_type
_atom_site_occupancy
_atom_site_symmetry_multiplicity
_atom_site_calc_flag
_atom_site_refinement_flags
Cd1 Cd -0.08399(5) 0.81693(4) 0.01283(4) 0.0457(2) Uani 1 1 d .
C1 C 0.1426(7) 0.8149(6) 0.1088(6) 0.0485(18) Uani 1 1 d U
C2 C 0.2689(7) 0.8200(6) 0.1587(5) 0.054(2) Uani 1 1 d .
H2A H 0.3028 0.8869 0.1457 0.065 Uiso 1 1 calc R
H2B H 0.2671 0.8190 0.2211 0.065 Uiso 1 1 calc R
C3 C 0.3485(6) 0.7334(6) 0.1392(5) 0.0445(18) Uani 1 1 d .
C4 C 0.3526(6) 0.6358(6) 0.1809(5) 0.0462(19) Uani 1 1 d .
C5 C 0.4319(8) 0.5595(7) 0.1614(6) 0.067(3) Uani 1 1 d .
H5 H 0.4370 0.4947 0.1900 0.080 Uiso 1 1 calc R
C6 C 0.5031(9) 0.5797(11) 0.0997(7) 0.083(3) Uani 1 1 d .
H6 H 0.5543 0.5279 0.0865 0.100 Uiso 1 1 calc R
C7 C 0.4980(9) 0.6735(11) 0.0592(7) 0.088(4) Uani 1 1 d .
H7 H 0.5458 0.6866 0.0179 0.106 Uiso 1 1 calc R
C8 C 0.4232(8) 0.7498(8) 0.0784(6) 0.065(2) Uani 1 1 d .
H8 H 0.4217 0.8148 0.0503 0.078 Uiso 1 1 calc R
C9 C 0.2728(8) 0.6109(7) 0.2451(5) 0.062(2) Uani 1 1 d .
H9A H 0.2631 0.5349 0.2469 0.074 Uiso 1 1 calc R
H9B H 0.1958 0.6411 0.2232 0.074 Uiso 1 1 calc R
C10 C 0.3145(8) 0.6501(6) 0.3385(5) 0.051(2) Uani 1 1 d .
C11 C -0.0667(7) 0.5890(6) 0.0962(6) 0.054(2) Uani 1 1 d .
H11 H -0.0097 0.6140 0.1418 0.065 Uiso 1 1 calc R
C12 C -0.2038(7) 0.5825(7) -0.0157(5) 0.055(2) Uani 1 1 d .
H12 H -0.2605 0.6026 -0.0635 0.066 Uiso 1 1 calc R
C13 C -0.1815(7) 0.4837(7) 0.0127(5) 0.054(2) Uani 1 1 d .
H13 H -0.2196 0.4231 -0.0117 0.065 Uiso 1 1 calc R
C14 C -0.0395(7) 0.3995(7) 0.1373(6) 0.059(2) Uani 1 1 d .
H14A H 0.0447 0.4120 0.1533 0.071 Uiso 1 1 calc R
H14B H -0.0507 0.3352 0.1028 0.071 Uiso 1 1 calc R
C15 C -0.0898(8) 0.3842(7) 0.2196(5) 0.064(2) Uani 1 1 d .
H15A H -0.0739 0.4470 0.2556 0.077 Uiso 1 1 calc R
H15B H -0.0493 0.3257 0.2524 0.077 Uiso 1 1 calc R
C16 C -0.2221(8) 0.3627(7) 0.2036(6) 0.062(2) Uani 1 1 d .
H16A H -0.2470 0.3561 0.2600 0.074 Uiso 1 1 calc R
H16B H -0.2627 0.4230 0.1737 0.074 Uiso 1 1 calc R
C17 C -0.2599(7) 0.2650(7) 0.1504(5) 0.055(2) Uani 1 1 d .
H17A H -0.2273 0.2671 0.0969 0.066 Uiso 1 1 calc R
H17B H -0.3451 0.2645 0.1341 0.066 Uiso 1 1 calc R
C18 C -0.2200(9) 0.1647(6) 0.2001(6) 0.064(2) Uani 1 1 d .
H18A H -0.1371 0.1706 0.2260 0.077 Uiso 1 1 calc R
H18B H -0.2641 0.1555 0.2473 0.077 Uiso 1 1 calc R
C19 C -0.1527(7) 0.0117(6) 0.1211(5) 0.0475(19) Uani 1 1 d .
H19 H -0.0730 0.0206 0.1440 0.057 Uiso 1 1 calc R
C20 C -0.3143(7) -0.0479(7) 0.0480(6) 0.059(2) Uani 1 1 d .
H20 H -0.3682 -0.0884 0.0100 0.071 Uiso 1 1 calc R
C21 C -0.3407(8) 0.0330(7) 0.0953(5) 0.059(2) Uani 1 1 d .
H21 H -0.4161 0.0587 0.0963 0.071 Uiso 1 1 calc R
N1 N -0.1295(6) 0.6490(5) 0.0370(4) 0.0511(17) Uani 1 1 d .
N2 N -0.0940(5) 0.4879(5) 0.0831(4) 0.0487(16) Uani 1 1 d .
N3 N -0.2374(6) 0.0722(5) 0.1423(4) 0.0536(17) Uani 1 1 d .
N4 N -0.1936(5) -0.0620(5) 0.0645(4) 0.0472(16) Uani 1 1 d .
O1 O 0.0609(6) 0.8472(6) 0.1463(5) 0.098(3) Uani 1 1 d U
O2 O 0.1208(5) 0.7821(5) 0.0344(4) 0.0696(17) Uani 1 1 d .
O3 O 0.2420(6) 0.6854(6) 0.3810(4) 0.083(2) Uani 1 1 d .
O4 O 0.4221(5) 0.6459(5) 0.3704(4) 0.0656(16) Uani 1 1 d .
O5 O 0.4789(7) 0.2314(11) 0.1996(7) 0.161(4) Uani 1 1 d .

loop_
_atom_site_aniso_label
_atom_site_aniso_U_11
_atom_site_aniso_U_22
_atom_site_aniso_U_33
_atom_site_aniso_U_23
_atom_site_aniso_U_13
_atom_site_aniso_U_12
Cd1 0.0404(4) 0.0502(4) 0.0445(4) -0.0027(3) 0.0018(2) 0.0016(3)
C1 0.038(4) 0.049(5) 0.052(5) -0.003(4) -0.007(3) 0.001(3)
C2 0.046(5) 0.064(6) 0.048(5) -0.009(4) -0.004(4) -0.001(4)
C3 0.032(4) 0.058(5) 0.042(4) -0.006(4) 0.000(3) 0.001(4)
C4 0.038(4) 0.054(5) 0.041(4) -0.010(4) -0.006(4) 0.004(4)
C5 0.072(6) 0.057(6) 0.058(5) -0.009(4) -0.027(5) 0.013(5)
C6 0.061(6) 0.115(10) 0.067(7) -0.038(7) -0.004(6) 0.036(6)
C7 0.060(7) 0.152(12) 0.053(6) -0.029(7) 0.011(5) 0.009(7)
C8 0.052(5) 0.086(7) 0.058(6) -0.003(5) 0.012(5) -0.002(5)
C9 0.069(6) 0.060(6) 0.050(5) 0.001(4) -0.007(4) -0.021(4)
C10 0.053(5) 0.053(5) 0.046(5) 0.004(4) 0.006(4) -0.010(4)
C11 0.045(5) 0.048(5) 0.063(5) -0.007(4) -0.005(4) -0.002(4)
C12 0.049(5) 0.060(6) 0.051(5) 0.001(4) -0.002(4) -0.008(4)
C13 0.057(5) 0.051(5) 0.053(5) -0.008(4) 0.004(4) -0.011(4)
C14 0.048(5) 0.056(5) 0.070(6) 0.002(4) -0.001(4) 0.007(4)
C15 0.075(7) 0.063(6) 0.052(5) 0.002(4) 0.001(5) 0.007(5)
C16 0.074(6) 0.049(5) 0.067(6) -0.001(4) 0.024(5) 0.009(5)
C17 0.044(5) 0.067(6) 0.055(5) 0.002(4) 0.013(4) 0.006(4)
C18 0.088(7) 0.054(6) 0.053(5) -0.002(4) 0.020(5) 0.014(5)
C19 0.035(4) 0.054(5) 0.054(5) -0.002(4) 0.008(4) 0.007(4)
C20 0.040(5) 0.067(6) 0.069(6) -0.002(5) 0.004(4) -0.002(4)
C21 0.049(5) 0.070(6) 0.058(5) 0.013(5) 0.007(4) 0.013(4)
N1 0.043(4) 0.051(4) 0.055(4) -0.005(3) -0.005(3) -0.006(3)
N2 0.044(4) 0.045(4) 0.053(4) -0.003(3) -0.002(3) -0.001(3)
N3 0.056(4) 0.053(4) 0.052(4) 0.008(3) 0.010(3) 0.010(3)
N4 0.032(3) 0.055(4) 0.054(4) 0.001(3) 0.005(3) -0.003(3)
O1 0.057(4) 0.135(6) 0.096(6) -0.049(5) -0.004(3) 0.033(4)
O2 0.038(3) 0.115(5) 0.052(4) -0.012(3) -0.004(3) 0.001(3)
O3 0.061(4) 0.133(7) 0.050(4) -0.002(4) -0.001(3) 0.012(4)
O4 0.051(4) 0.093(5) 0.048(3) -0.018(3) -0.005(3) 0.001(3)
O5 0.061(5) 0.287(13) 0.142(9) -0.008(9) 0.036(5) -0.023(7)

loop_
_atom_type_symbol
_atom_type_description
_atom_type_scat_dispersion_real
_atom_type_scat_dispersion_imag
_atom_type_scat_source
C C 0.0033 0.0016 'International Tables Vol C Tables 4.2.6.8 and 6.1.1.4'
H H 0.0000 0.0000 'International Tables Vol C Tables 4.2.6.8 and 6.1.1.4'
N N 0.0061 0.0033 'International Tables Vol C Tables 4.2.6.8 and 6.1.1.4'
O O 0.0106 0.0060 'International Tables Vol C Tables 4.2.6.8 and 6.1.1.4'
Cd Cd -0.8075 1.2024 'International Tables Vol C Tables 4.2.6.8 and 6.1.1.4'

loop_
_geom_angle_atom_site_label_1
_geom_angle_atom_site_label_2
_geom_angle_atom_site_label_3
_geom_angle
_geom_angle_site_symmetry_1
_geom_angle_site_symmetry_3
N4 Cd1 N1 115.4(2) 1_565 .
N4 Cd1 O4 109.0(2) 1_565 4_575
N1 Cd1 O4 114.2(2) . 4_575
N4 Cd1 O2 134.0(2) 1_565 .
N1 Cd1 O2 93.3(2) . .
O4 Cd1 O2 88.4(2) 4_575 .
N4 Cd1 O1 86.2(2) 1_565 .
N1 Cd1 O1 98.8(3) . .
O4 Cd1 O1 130.9(3) 4_575 .
O2 Cd1 O1 52.9(2) . .
N4 Cd1 O3 83.2(2) 1_565 4_575
N1 Cd1 O3 87.1(2) . 4_575
O4 Cd1 O3 52.5(2) 4_575 4_575
O2 Cd1 O3 136.1(2) . 4_575
O1 Cd1 O3 169.3(2) . 4_575
O2 C1 O1 120.4(7) . .
O2 C1 C2 121.0(8) . .
O1 C1 C2 118.6(7) . .
C3 C2 C1 115.6(6) . .
C3 C2 H2A 108.4 . .
C1 C2 H2A 108.4 . .
C3 C2 H2B 108.4 . .
C1 C2 H2B 108.4 . .
H2A C2 H2B 107.5 . .
C4 C3 C8 118.1(7) . .
C4 C3 C2 121.9(7) . .
C8 C3 C2 120.0(8) . .
C3 C4 C5 118.8(8) . .
C3 C4 C9 121.4(7) . .
C5 C4 C9 119.8(8) . .
C6 C5 C4 120.7(9) . .
C6 C5 H5 119.7 . .
C4 C5 H5 119.7 . .
C7 C6 C5 120.2(9) . .
C7 C6 H6 119.9 . .
C5 C6 H6 119.9 . .
C6 C7 C8 120.2(11) . .
C6 C7 H7 119.9 . .
C8 C7 H7 119.9 . .
C7 C8 C3 122.0(10) . .
C7 C8 H8 119.0 . .
C3 C8 H8 119.0 . .
C4 C9 C10 115.7(7) . .
C4 C9 H9A 108.4 . .
C10 C9 H9A 108.4 . .
C4 C9 H9B 108.4 . .
C10 C9 H9B 108.4 . .
H9A C9 H9B 107.4 . .
O3 C10 O4 121.5(8) . .
O3 C10 C9 119.7(8) . .
O4 C10 C9 118.8(8) . .
N1 C11 N2 111.7(7) . .
N1 C11 H11 124.1 . .
N2 C11 H11 124.1 . .
C13 C12 N1 108.6(7) . .
C13 C12 H12 125.7 . .
N1 C12 H12 125.7 . .
C12 C13 N2 107.6(7) . .
C12 C13 H13 126.2 . .
N2 C13 H13 126.2 . .
N2 C14 C15 113.0(7) . .
N2 C14 H14A 109.0 . .
C15 C14 H14A 109.0 . .
N2 C14 H14B 109.0 . .
C15 C14 H14B 109.0 . .
H14A C14 H14B 107.8 . .
C14 C15 C16 114.3(7) . .
C14 C15 H15A 108.7 . .
C16 C15 H15A 108.7 . .
C14 C15 H15B 108.7 . .
C16 C15 H15B 108.7 . .
H15A C15 H15B 107.6 . .
C17 C16 C15 114.7(7) . .
C17 C16 H16A 108.6 . .
C15 C16 H16A 108.6 . .
C17 C16 H16B 108.6 . .
C15 C16 H16B 108.6 . .
H16A C16 H16B 107.6 . .
C16 C17 C18 112.4(7) . .
C16 C17 H17A 109.1 . .
C18 C17 H17A 109.1 . .
C16 C17 H17B 109.1 . .
C18 C17 H17B 109.1 . .
H17A C17 H17B 107.9 . .
N3 C18 C17 111.5(7) . .
N3 C18 H18A 109.3 . .
C17 C18 H18A 109.3 . .
N3 C18 H18B 109.3 . .
C17 C18 H18B 109.3 . .
H18A C18 H18B 108.0 . .
N4 C19 N3 112.6(7) . .
N4 C19 H19 123.7 . .
N3 C19 H19 123.7 . .
C21 C20 N4 108.8(8) . .
C21 C20 H20 125.6 . .
N4 C20 H20 125.6 . .
C20 C21 N3 108.0(8) . .
C20 C21 H21 126.0 . .
N3 C21 H21 126.0 . .
C11 N1 C12 105.6(7) . .
C11 N1 Cd1 123.7(5) . .
C12 N1 Cd1 128.9(5) . .
C11 N2 C13 106.5(7) . .
C11 N2 C14 125.7(7) . .
C13 N2 C14 127.8(7) . .
C19 N3 C21 105.4(7) . .
C19 N3 C18 125.9(8) . .
C21 N3 C18 128.6(8) . .
C19 N4 C20 105.1(6) . .
C19 N4 Cd1 124.9(5) . 1_545
C20 N4 Cd1 129.9(5) . 1_545
C1 O1 Cd1 90.7(5) . .
C1 O2 Cd1 95.9(5) . .
C10 O3 Cd1 85.0(5) . 4_676
C10 O4 Cd1 99.9(5) . 4_676

loop_
_geom_bond_atom_site_label_1
_geom_bond_atom_site_label_2
_geom_bond_distance
_geom_bond_site_symmetry_2
Cd1 N4 2.225(6) 1_565
Cd1 N1 2.239(7) .
Cd1 O4 2.269(6) 4_575
Cd1 O2 2.365(6) .
Cd1 O1 2.442(7) .
Cd1 O3 2.592(6) 4_575
C1 O2 1.208(9) .
C1 O1 1.261(10) .
C1 C2 1.521(11) .
C2 C3 1.495(11) .
C2 H2A 0.9700 .
C2 H2B 0.9700 .
C3 C4 1.391(11) .
C3 C8 1.401(11) .
C4 C5 1.400(11) .
C4 C9 1.504(11) .
C5 C6 1.390(14) .
C5 H5 0.9300 .
C6 C7 1.341(14) .
C6 H6 0.9300 .
C7 C8 1.363(14) .
C7 H7 0.9300 .
C8 H8 0.9300 .
C9 C10 1.524(11) .
C9 H9A 0.9700 .
C9 H9B 0.9700 .
C10 O3 1.235(10) .
C10 O4 1.251(10) .
C11 N1 1.305(9) .
C11 N2 1.326(9) .
C11 H11 0.9300 .
C12 C13 1.337(11) .
C12 N1 1.363(9) .
C12 H12 0.9300 .
C13 N2 1.347(10) .
C13 H13 0.9300 .
C14 N2 1.470(9) .
C14 C15 1.504(11) .
C14 H14A 0.9700 .
C14 H14B 0.9700 .
C15 C16 1.525(12) .
C15 H15A 0.9700 .
C15 H15B 0.9700 .
C16 C17 1.506(11) .
C16 H16A 0.9700 .
C16 H16B 0.9700 .
C17 C18 1.514(11) .
C17 H17A 0.9700 .
C17 H17B 0.9700 .
C18 N3 1.466(10) .
C18 H18A 0.9700 .
C18 H18B 0.9700 .
C19 N4 1.310(9) .
C19 N3 1.328(9) .
C19 H19 0.9300 .
C20 C21 1.326(11) .
C20 N4 1.379(9) .
C20 H20 0.9300 .
C21 N3 1.373(10) .
C21 H21 0.9300 .
N4 Cd1 2.225(6) 1_545
O3 Cd1 2.592(6) 4_676
O4 Cd1 2.269(6) 4_676

loop_
_geom_torsion_atom_site_label_1
_geom_torsion_atom_site_label_2
_geom_torsion_atom_site_label_3
_geom_torsion_atom_site_label_4
_geom_torsion
_geom_torsion_site_symmetry_1
_geom_torsion_site_symmetry_4
O2 C1 C2 C3 -34.5(12) . .
O1 C1 C2 C3 146.6(8) . .
C1 C2 C3 C4 -84.0(9) . .
C1 C2 C3 C8 97.1(9) . .
C8 C3 C4 C5 0.9(10) . .
C2 C3 C4 C5 -178.0(7) . .
C8 C3 C4 C9 -178.3(7) . .
C2 C3 C4 C9 2.8(10) . .
C3 C4 C5 C6 -1.7(11) . .
C9 C4 C5 C6 177.5(8) . .
C4 C5 C6 C7 1.2(14) . .
C5 C6 C7 C8 0.1(16) . .
C6 C7 C8 C3 -0.9(15) . .
C4 C3 C8 C7 0.4(12) . .
C2 C3 C8 C7 179.3(8) . .
C3 C4 C9 C10 -82.9(9) . .
C5 C4 C9 C10 98.0(9) . .
C4 C9 C10 O3 141.5(8) . .
C4 C9 C10 O4 -38.4(11) . .
N1 C12 C13 N2 0.2(9) . .
N2 C14 C15 C16 59.2(10) . .
C14 C15 C16 C17 60.1(10) . .
C15 C16 C17 C18 69.5(9) . .
C16 C17 C18 N3 -169.2(7) . .
N4 C20 C21 N3 0.3(10) . .
N2 C11 N1 C12 1.7(10) . .
N2 C11 N1 Cd1 -164.2(5) . .
C13 C12 N1 C11 -1.1(9) . .
C13 C12 N1 Cd1 163.7(6) . .
N4 Cd1 N1 C11 -104.7(7) 1_565 .
O4 Cd1 N1 C11 127.8(7) 4_575 .
O2 Cd1 N1 C11 38.2(7) . .
O1 Cd1 N1 C11 -14.8(7) . .
O3 Cd1 N1 C11 174.2(7) 4_575 .
N4 Cd1 N1 C12 92.9(7) 1_565 .
O4 Cd1 N1 C12 -34.5(8) 4_575 .
O2 Cd1 N1 C12 -124.2(7) . .
O1 Cd1 N1 C12 -177.2(7) . .
O3 Cd1 N1 C12 11.8(7) 4_575 .
N1 C11 N2 C13 -1.6(10) . .
N1 C11 N2 C14 179.6(7) . .
C12 C13 N2 C11 0.8(9) . .
C12 C13 N2 C14 179.5(7) . .
C15 C14 N2 C11 81.1(10) . .
C15 C14 N2 C13 -97.4(10) . .
N4 C19 N3 C21 0.3(9) . .
N4 C19 N3 C18 -176.5(7) . .
C20 C21 N3 C19 -0.4(9) . .
C20 C21 N3 C18 176.3(8) . .
C17 C18 N3 C19 114.7(9) . .
C17 C18 N3 C21 -61.3(11) . .
N3 C19 N4 C20 -0.1(9) . .
N3 C19 N4 Cd1 -178.7(5) . 1_545
C21 C20 N4 C19 -0.1(9) . .
C21 C20 N4 Cd1 178.3(6) . 1_545
O2 C1 O1 Cd1 -2.9(9) . .
C2 C1 O1 Cd1 176.0(6) . .
N4 Cd1 O1 C1 -155.8(6) 1_565 .
N1 Cd1 O1 C1 89.0(6) . .
O4 Cd1 O1 C1 -43.9(7) 4_575 .
O2 Cd1 O1 C1 1.6(5) . .
O3 Cd1 O1 C1 -147.9(12) 4_575 .
O1 C1 O2 Cd1 3.0(9) . .
C2 C1 O2 Cd1 -175.9(6) . .
N4 Cd1 O2 C1 30.6(7) 1_565 .
N1 Cd1 O2 C1 -100.2(5) . .
O4 Cd1 O2 C1 145.7(5) 4_575 .
O1 Cd1 O2 C1 -1.7(5) . .
O3 Cd1 O2 C1 170.5(5) 4_575 .
O4 C10 O3 Cd1 -9.4(8) . 4_676
C9 C10 O3 Cd1 170.7(7) . 4_676
O3 C10 O4 Cd1 10.8(9) . 4_676
C9 C10 O4 Cd1 -169.3(6) . 4_676
